data_7110126
loop_
_publ_author_name
'Dong-Dong Zhou'
'Chun-Ting He'
'Pei-Qin Liao'
'Wei Xue'
'Wei-Xiong Zhang'
'Hao-Long Zhou'
'Jie-Peng Zhang'
'Xiao-Ming Chen'

_publ_section_title
;
 A flexible porous Cu(II) bis-imidazolate framework with ultrahigh
 concentration of active sites for efficient and recyclable CO2 capture
;
_journal_name_full Chem.Commun.
_journal_page_first 11728
_journal_paper_doi 10.1039/c3cc46597g
_journal_volume 49
_journal_year 2013
_chemical_formula_sum 'C16 H16 Cu2 N4 O2'
_chemical_formula_weight 423.41
_chemical_name_systematic
; 
 ? 
;
_space_group_IT_number 12
_symmetry_cell_setting monoclinic
_symmetry_space_group_name_Hall '-C 2y'
_symmetry_space_group_name_H-M 'C 1 2/m 1'
_atom_sites_solution_hydrogens geom
_atom_sites_solution_primary direct
_atom_sites_solution_secondary difmap
_audit_creation_method SHELXL-97
_cell_angle_alpha 90.00
_cell_angle_beta 127.226(2)
_cell_angle_gamma 90.00
_cell_formula_units_Z 4
_cell_length_a 16.377(3)
_cell_length_b 12.209(2)
_cell_length_c 10.2681(18)
_cell_measurement_temperature 128(2)
_cell_volume 1634.8(5)
_computing_cell_refinement SAINT
_computing_data_collection SMART
_computing_data_reduction SAINT
_computing_structure_refinement 'SHELXL-97 (Sheldrick, 1997)'
_computing_structure_solution 'SHELXS-97 (Sheldrick, 1990)'
_diffrn_ambient_temperature 128(2)
_diffrn_measured_fraction_theta_full 0.992
_diffrn_measured_fraction_theta_max 0.992
_diffrn_radiation_monochromator graphite
_diffrn_radiation_source 'fine-focus sealed tube'
_diffrn_radiation_type MoK\a
_diffrn_radiation_wavelength 0.71073
_diffrn_reflns_av_R_equivalents 0.0525
_diffrn_reflns_av_sigmaI/netI 0.0523
_diffrn_reflns_limit_h_max 20
_diffrn_reflns_limit_h_min -20
_diffrn_reflns_limit_k_max 15
_diffrn_reflns_limit_k_min -15
_diffrn_reflns_limit_l_max 12
_diffrn_reflns_limit_l_min -12
_diffrn_reflns_number 6292
_diffrn_reflns_theta_full 26.00
_diffrn_reflns_theta_max 26.00
_diffrn_reflns_theta_min 2.29
_exptl_absorpt_coefficient_mu 2.617
_exptl_absorpt_correction_T_max 0.6226
_exptl_absorpt_correction_T_min 0.5607
_exptl_absorpt_correction_type multi-scan
_exptl_absorpt_process_details SADABS
_exptl_crystal_density_diffrn 1.720
_exptl_crystal_density_method 'not measured'
_exptl_crystal_F_000 856
_exptl_crystal_size_max 0.25
_exptl_crystal_size_mid 0.20
_exptl_crystal_size_min 0.20
_refine_diff_density_max 0.703
_refine_diff_density_min -0.527
_refine_diff_density_rms 0.117
_refine_ls_extinction_method none
_refine_ls_goodness_of_fit_ref 1.028
_refine_ls_hydrogen_treatment constr
_refine_ls_matrix_type full
_refine_ls_number_parameters 117
_refine_ls_number_reflns 1675
_refine_ls_number_restraints 0
_refine_ls_restrained_S_all 1.028
_refine_ls_R_factor_all 0.0552
_refine_ls_R_factor_gt 0.0385
_refine_ls_shift/su_max 0.000
_refine_ls_shift/su_mean 0.000
_refine_ls_structure_factor_coef Fsqd
_refine_ls_weighting_details 'calc w=1/[\s^2^(Fo^2^)+(0.0532P)^2^+1.7594P] where P=(Fo^2^+2Fc^2^)/3'
_refine_ls_weighting_scheme calc
_refine_ls_wR_factor_gt 0.0929
_refine_ls_wR_factor_ref 0.1009
_reflns_number_gt 1343
_reflns_number_total 1675
_reflns_threshold_expression >2sigma(I)
_cod_data_source_file c3cc46597g.txt
_cod_data_source_block 2
_cod_original_sg_symbol_H-M C2/m
_cod_database_code 7110126

loop_
_symmetry_equiv_pos_as_xyz
'x, y, z'
'-x, y, -z'
'x+1/2, y+1/2, z'
'-x+1/2, y+1/2, -z'
'-x, -y, -z'
'x, -y, z'
'-x+1/2, -y+1/2, -z'
'x+1/2, -y+1/2, z'

loop_
_atom_site_label
_atom_site_type_symbol
_atom_site_fract_x
_atom_site_fract_y
_atom_site_fract_z
_atom_site_U_iso_or_equiv
_atom_site_adp_type
_atom_site_occupancy
_atom_site_symmetry_multiplicity
_atom_site_calc_flag
_atom_site_refinement_flags
Cu1 Cu 0.46137(4) 0.5000 0.82284(7) 0.0169(2) Uani 1 2 d S
Cu2 Cu 0.5000 0.12436(5) 0.5000 0.0188(2) Uani 1 2 d S
O1 O 0.5000 0.5966(3) 1.0000 0.0245(8) Uani 1 2 d S
O2 O 0.4657(3) 0.0000 0.5746(4) 0.0222(8) Uani 1 2 d S
N1 N 0.4214(2) 0.3807(2) 0.6686(4) 0.0178(6) Uani 1 1 d .
N2 N 0.4332(2) 0.2347(2) 0.5450(4) 0.0196(7) Uani 1 1 d .
C1 C 0.4778(3) 0.3247(3) 0.6372(4) 0.0208(8) Uani 1 1 d .
H1A H 0.5449 0.3471 0.6773 0.025 Uiso 1 1 calc R
C2 C 0.3299(3) 0.3226(3) 0.5895(4) 0.0173(7) Uani 1 1 d .
C3 C 0.3369(3) 0.2316(3) 0.5115(4) 0.0184(8) Uani 1 1 d .
C4 C 0.2574(3) 0.1568(3) 0.4196(4) 0.0179(8) Uani 1 1 d .
H4A H 0.2621 0.0960 0.3666 0.021 Uiso 1 1 calc R
C5 C 0.5000 0.7136(4) 1.0000 0.0330(14) Uani 1 2 d S
H5A H 0.5252 0.7403 1.1084 0.050 Uiso 0.50 1 calc PR
H5B H 0.4300 0.7403 0.9182 0.050 Uiso 0.50 1 calc PR
H5C H 0.5447 0.7403 0.9734 0.050 Uiso 0.50 1 calc PR
C6 C 0.4692(4) 0.0000 0.7174(7) 0.0280(13) Uani 1 2 d S
H6A H 0.4664 -0.0756 0.7467 0.042 Uiso 0.50 1 calc PR
H6B H 0.4104 0.0410 0.6949 0.042 Uiso 0.50 1 calc PR
H6C H 0.5330 0.0345 0.8082 0.042 Uiso 0.50 1 calc PR
C7 C 0.2538(4) 0.1123(5) 0.9094(7) 0.0580(15) Uani 1 1 d .
H7A H 0.2552 0.1901 0.9114 0.070 Uiso 1 1 calc R
C8 C 0.2308(4) 0.0555(5) 1.0006(7) 0.0605(15) Uani 1 1 d .
H8A H 0.2151 0.0944 1.0630 0.073 Uiso 1 1 calc R
C9 C 0.2746(3) 0.0559(4) 0.8158(5) 0.0445(12) Uani 1 1 d .
H9A H 0.2889 0.0948 0.7516 0.053 Uiso 1 1 calc R

loop_
_atom_site_aniso_label
_atom_site_aniso_U_11
_atom_site_aniso_U_22
_atom_site_aniso_U_33
_atom_site_aniso_U_23
_atom_site_aniso_U_13
_atom_site_aniso_U_12
Cu1 0.0165(3) 0.0150(3) 0.0234(4) 0.000 0.0143(3) 0.000
Cu2 0.0186(4) 0.0162(3) 0.0322(4) 0.000 0.0210(3) 0.000
O1 0.036(2) 0.0143(18) 0.027(2) 0.000 0.0210(19) 0.000
O2 0.031(2) 0.0170(18) 0.037(2) 0.000 0.030(2) 0.000
N1 0.0180(16) 0.0164(15) 0.0264(17) -0.0008(13) 0.0174(14) -0.0011(12)
N2 0.0165(16) 0.0206(16) 0.0293(17) -0.0004(13) 0.0178(14) 0.0000(13)
C1 0.0158(19) 0.022(2) 0.028(2) 0.0005(16) 0.0152(17) -0.0003(16)
C2 0.0156(18) 0.0170(18) 0.0206(19) 0.0022(14) 0.0117(16) -0.0002(14)
C3 0.0169(18) 0.0192(18) 0.0238(19) 0.0007(15) 0.0148(16) 0.0022(15)
C4 0.0192(18) 0.0169(18) 0.025(2) -0.0013(15) 0.0171(17) 0.0015(15)
C5 0.045(4) 0.016(3) 0.034(3) 0.000 0.022(3) 0.000
C6 0.029(3) 0.034(3) 0.032(3) 0.000 0.024(3) 0.000
C7 0.052(3) 0.062(4) 0.063(4) 0.002(3) 0.037(3) 0.010(3)
C8 0.061(4) 0.079(4) 0.066(3) -0.003(3) 0.051(3) 0.008(3)
C9 0.040(3) 0.060(3) 0.038(3) 0.009(2) 0.026(2) 0.006(2)

loop_
_atom_type_symbol
_atom_type_description
_atom_type_scat_dispersion_real
_atom_type_scat_dispersion_imag
_atom_type_scat_source
C C 0.0033 0.0016 'International Tables Vol C Tables 4.2.6.8 and 6.1.1.4'
H H 0.0000 0.0000 'International Tables Vol C Tables 4.2.6.8 and 6.1.1.4'
N N 0.0061 0.0033 'International Tables Vol C Tables 4.2.6.8 and 6.1.1.4'
Cu Cu 0.3201 1.2651 'International Tables Vol C Tables 4.2.6.8 and 6.1.1.4'
O O 0.0106 0.0060 'International Tables Vol C Tables 4.2.6.8 and 6.1.1.4'

loop_
_geom_angle_atom_site_label_1
_geom_angle_atom_site_label_2
_geom_angle_atom_site_label_3
_geom_angle
_geom_angle_site_symmetry_1
_geom_angle_site_symmetry_3
O1 Cu1 O1 75.56(16) . 5_667
O1 Cu1 N1 169.01(11) . .
O1 Cu1 N1 93.84(12) 5_667 .
O1 Cu1 N1 93.84(12) . 6_565
O1 Cu1 N1 169.01(11) 5_667 6_565
N1 Cu1 N1 96.60(17) . 6_565
O1 Cu1 Cu1 37.78(8) . 5_667
O1 Cu1 Cu1 37.78(8) 5_667 5_667
N1 Cu1 Cu1 131.55(8) . 5_667
N1 Cu1 Cu1 131.55(8) 6_565 5_667
O2 Cu2 O2 76.34(15) 5_656 .
O2 Cu2 N2 96.24(11) 5_656 2_656
O2 Cu2 N2 166.51(13) . 2_656
O2 Cu2 N2 166.51(13) 5_656 .
O2 Cu2 N2 96.24(11) . .
N2 Cu2 N2 93.13(16) 2_656 .
O2 Cu2 Cu2 38.17(7) 5_656 5_656
O2 Cu2 Cu2 38.17(7) . 5_656
N2 Cu2 Cu2 133.44(8) 2_656 5_656
N2 Cu2 Cu2 133.44(8) . 5_656
C5 O1 Cu1 127.78(8) . .
C5 O1 Cu1 127.78(8) . 5_667
Cu1 O1 Cu1 104.44(16) . 5_667
C6 O2 Cu2 124.42(13) . 5_656
C6 O2 Cu2 124.42(13) . .
Cu2 O2 Cu2 103.66(15) 5_656 .
C1 N1 C2 104.9(3) . .
C1 N1 Cu1 129.6(2) . .
C2 N1 Cu1 124.6(2) . .
C1 N2 C3 104.4(3) . .
C1 N2 Cu2 125.8(2) . .
C3 N2 Cu2 129.2(2) . .
N1 C1 N2 115.3(3) . .
N1 C1 H1A 122.3 . .
N2 C1 H1A 122.3 . .
N1 C2 C4 130.1(3) . 7_556
N1 C2 C3 107.6(3) . .
C4 C2 C3 122.2(3) 7_556 .
C4 C3 N2 129.7(3) . .
C4 C3 C2 122.5(3) . .
N2 C3 C2 107.8(3) . .
C3 C4 C2 115.3(3) . 7_556
C3 C4 H4A 122.4 . .
C2 C4 H4A 122.4 7_556 .
O1 C5 H5A 109.5 . .
O1 C5 H5B 109.5 . .
H5A C5 H5B 109.5 . .
O1 C5 H5C 109.5 . .
H5A C5 H5C 109.5 . .
H5B C5 H5C 109.5 . .
O2 C6 H6A 109.5 . .
O2 C6 H6B 109.5 . .
H6A C6 H6B 109.5 . .
O2 C6 H6C 109.5 . .
H6A C6 H6C 109.5 . .
H6B C6 H6C 109.5 . .
C9 C7 C8 120.1(5) . .
C9 C7 H7A 119.9 . .
C8 C7 H7A 119.9 . .
C8 C8 C7 120.0(3) 6 .
C8 C8 H8A 120.0 6 .
C7 C8 H8A 120.0 . .
C9 C9 C7 119.9(3) 6 .
C9 C9 H9A 120.1 6 .
C7 C9 H9A 120.1 . .

loop_
_geom_bond_atom_site_label_1
_geom_bond_atom_site_label_2
_geom_bond_distance
_geom_bond_site_symmetry_2
Cu1 O1 1.926(2) .
Cu1 O1 1.926(2) 5_667
Cu1 N1 1.950(3) .
Cu1 N1 1.950(3) 6_565
Cu1 Cu1 3.0444(13) 5_667
Cu2 O2 1.931(2) 5_656
Cu2 O2 1.931(2) .
Cu2 N2 1.959(3) 2_656
Cu2 N2 1.959(3) .
Cu2 Cu2 3.0366(13) 5_656
O1 C5 1.428(6) .
O1 Cu1 1.926(2) 5_667
O2 C6 1.432(6) .
O2 Cu2 1.931(2) 5_656
N1 C1 1.337(4) .
N1 C2 1.392(4) .
N2 C1 1.342(4) .
N2 C3 1.397(4) .
C1 H1A 0.9500 .
C2 C4 1.398(5) 7_556
C2 C3 1.414(5) .
C3 C4 1.390(5) .
C4 C2 1.398(5) 7_556
C4 H4A 0.9500 .
C5 H5A 0.9800 .
C5 H5B 0.9800 .
C5 H5C 0.9800 .
C6 H6A 0.9800 .
C6 H6B 0.9800 .
C6 H6C 0.9800 .
C7 C9 1.382(6) .
C7 C8 1.387(7) .
C7 H7A 0.9500 .
C8 C8 1.355(11) 6
C8 H8A 0.9500 .
C9 C9 1.364(9) 6
C9 H9A 0.9500 .
